data_4329232
loop_
_publ_author_name
'Pilar Amo-Ochoa'
'Salom\'e Delgado'
'Almudena Gallego'
'Carlos J. G\'omez-Garc\'ia'
'Reyes Jim\'enez-Aparicio'
'Gonzalo Mart\'inez'
'Josefina Perles'
'M. Rosario Torres'

_publ_section_title
;
 Structure and Properties of One-Dimensional Heterobimetallic Polymers
 Containing Dicyanoaurate and Dirhodium(II) Fragments
;
_journal_name_full 'Inorganic Chemistry'
_journal_page_first 5844
_journal_page_last 5849
_journal_paper_doi 10.1021/ic3004307
_journal_volume 51
_journal_year 2012
_chemical_formula_sum 'C14 H20 Au K N2 O8 Rh2'
_chemical_formula_weight 786.21
_chemical_name_systematic
; 
 ? 
;
_space_group_IT_number 60
_symmetry_cell_setting orthorhombic
_symmetry_space_group_name_Hall '-P 2n 2ab'
_symmetry_space_group_name_H-M 'P b c n'
_atom_sites_solution_hydrogens geom
_atom_sites_solution_primary direct
_atom_sites_solution_secondary difmap
_audit_creation_method SHELXL-97
_cell_angle_alpha 90.00
_cell_angle_beta 90.00
_cell_angle_gamma 90.00
_cell_formula_units_Z 8
_cell_length_a 15.3121(8)
_cell_length_b 14.7414(8)
_cell_length_c 18.8009(10)
_cell_measurement_reflns_used 6405
_cell_measurement_temperature 296(2)
_cell_measurement_theta_max 28.38
_cell_measurement_theta_min 2.20
_cell_volume 4243.8(4)
_computing_cell_refinement 'Bruker SMART'
_computing_data_collection 'Bruker SMART'
_computing_data_reduction 'Bruker SAINT'
_computing_molecular_graphics 'Bruker SHELXTL'
_computing_publication_material 'Bruker SHELXTL'
_computing_structure_refinement 'SHELXL-97 (Sheldrick, 1997)'
_computing_structure_solution 'SHELXS-97 (Sheldrick, 1990)'
_diffrn_ambient_temperature 296(2)
_diffrn_measured_fraction_theta_full 1.000
_diffrn_measured_fraction_theta_max 1.000
_diffrn_measurement_device_type 'CCD area detector'
_diffrn_measurement_method 'phi and omega scans'
_diffrn_radiation_monochromator graphite
_diffrn_radiation_source 'fine-focus sealed tube'
_diffrn_radiation_type MoK\a
_diffrn_radiation_wavelength 0.71073
_diffrn_reflns_av_R_equivalents 0.0547
_diffrn_reflns_av_sigmaI/netI 0.0306
_diffrn_reflns_limit_h_max 18
_diffrn_reflns_limit_h_min -17
_diffrn_reflns_limit_k_max 16
_diffrn_reflns_limit_k_min -18
_diffrn_reflns_limit_l_max 23
_diffrn_reflns_limit_l_min -23
_diffrn_reflns_number 33365
_diffrn_reflns_theta_full 26.00
_diffrn_reflns_theta_max 26.00
_diffrn_reflns_theta_min 1.92
_exptl_absorpt_coefficient_mu 8.672
_exptl_absorpt_correction_T_max 0.5091
_exptl_absorpt_correction_T_min 0.2204
_exptl_absorpt_correction_type multi-scan
_exptl_absorpt_process_details SADABS
_exptl_crystal_colour purple
_exptl_crystal_density_diffrn 2.461
_exptl_crystal_description prismatic
_exptl_crystal_F_000 2960
_exptl_crystal_size_max 0.25
_exptl_crystal_size_mid 0.15
_exptl_crystal_size_min 0.09
_refine_diff_density_max 1.023
_refine_diff_density_min -0.882
_refine_diff_density_rms 0.155
_refine_ls_extinction_method none
_refine_ls_goodness_of_fit_ref 1.029
_refine_ls_hydrogen_treatment constr
_refine_ls_matrix_type full
_refine_ls_number_parameters 254
_refine_ls_number_reflns 4170
_refine_ls_number_restraints 0
_refine_ls_restrained_S_all 1.029
_refine_ls_R_factor_all 0.0574
_refine_ls_R_factor_gt 0.0292
_refine_ls_shift/su_max 0.001
_refine_ls_shift/su_mean 0.000
_refine_ls_structure_factor_coef Fsqd
_refine_ls_weighting_details 'calc w=1/[\s^2^(Fo^2^)+(0.0304P)^2^+30.0000P] where P=(Fo^2^+2Fc^2^)/3'
_refine_ls_weighting_scheme calc
_refine_ls_wR_factor_gt 0.0637
_refine_ls_wR_factor_ref 0.0845
_reflns_number_gt 2929
_reflns_number_total 4170
_reflns_threshold_expression >2sigma(I)
_cod_data_source_file ic3004307_si_001_2.cif
_cod_data_source_block 2g14rh
_cod_depositor_comments
;
The following automatic conversions were performed:

'_exptl_absorpt_correction_type' value 'multi-scans' was replaced
with the value 'multi-scan' as specified in the replacement file
'src/cod-tools/trunk/data/replacement-values/replacement_values.lst'.

Automatic conversion script
Id: cif_fix_values 5376 2017-05-30 11:51:03Z andrius 
;
_cod_database_code 4329232

loop_
_symmetry_equiv_pos_as_xyz
'x, y, z'
'-x+1/2, -y+1/2, z+1/2'
'-x, y, -z+1/2'
'x+1/2, -y+1/2, -z'
'-x, -y, -z'
'x-1/2, y-1/2, -z-1/2'
'x, -y, z-1/2'
'-x-1/2, y-1/2, z'

loop_
_atom_site_label
_atom_site_type_symbol
_atom_site_fract_x
_atom_site_fract_y
_atom_site_fract_z
_atom_site_U_iso_or_equiv
_atom_site_adp_type
_atom_site_occupancy
_atom_site_symmetry_multiplicity
_atom_site_calc_flag
_atom_site_refinement_flags
Au2 Au 1.0000 0.02080(3) 0.2500 0.03765(12) Uani 1 2 d S
Au1 Au 0.5000 0.25344(3) 0.7500 0.04129(13) Uani 1 2 d S
C1 C 0.8658(6) 0.2392(5) 0.5576(4) 0.0408(19) Uani 1 1 d .
C2 C 0.9298(6) 0.3026(7) 0.5925(5) 0.060(3) Uani 1 1 d .
H2A H 0.9799 0.3108 0.5616 0.072 Uiso 1 1 calc R
H2B H 0.9026 0.3613 0.5994 0.072 Uiso 1 1 calc R
C3 C 0.9583(11) 0.2678(11) 0.6595(8) 0.134(6) Uani 1 1 d .
H3A H 0.9101 0.2671 0.6921 0.200 Uiso 1 1 calc R
H3B H 1.0039 0.3058 0.6781 0.200 Uiso 1 1 calc R
H3C H 0.9801 0.2073 0.6534 0.200 Uiso 1 1 calc R
C4 C 0.7752(5) 0.0111(5) 0.6075(4) 0.0325(17) Uani 1 1 d .
C5 C 0.7861(6) -0.0572(6) 0.6657(4) 0.045(2) Uani 1 1 d .
H5A H 0.8473 -0.0594 0.6789 0.053 Uiso 1 1 calc R
H5B H 0.7704 -0.1165 0.6474 0.053 Uiso 1 1 calc R
C6 C 0.7335(9) -0.0394(7) 0.7309(5) 0.086(4) Uani 1 1 d .
H6A H 0.7565 0.0127 0.7552 0.130 Uiso 1 1 calc R
H6B H 0.7361 -0.0912 0.7617 0.130 Uiso 1 1 calc R
H6C H 0.6739 -0.0280 0.7177 0.130 Uiso 1 1 calc R
C7 C 0.6425(5) 0.0133(6) 0.4470(4) 0.0409(19) Uani 1 1 d .
C8 C 0.5774(6) -0.0529(7) 0.4155(5) 0.058(3) Uani 1 1 d .
H8A H 0.6064 -0.1104 0.4072 0.070 Uiso 1 1 calc R
H8B H 0.5309 -0.0632 0.4495 0.070 Uiso 1 1 calc R
C9 C 0.5400(10) -0.0208(8) 0.3493(7) 0.105(5) Uani 1 1 d .
H9A H 0.5271 0.0428 0.3533 0.157 Uiso 1 1 calc R
H9B H 0.4872 -0.0536 0.3395 0.157 Uiso 1 1 calc R
H9C H 0.5809 -0.0302 0.3113 0.157 Uiso 1 1 calc R
C10 C 0.7280(5) 0.2396(5) 0.3971(4) 0.0351(17) Uani 1 1 d .
C11 C 0.7127(6) 0.3046(7) 0.3369(4) 0.054(2) Uani 1 1 d .
H11A H 0.6516 0.3014 0.3238 0.065 Uiso 1 1 calc R
H11B H 0.7237 0.3655 0.3543 0.065 Uiso 1 1 calc R
C12 C 0.7648(11) 0.2910(8) 0.2728(6) 0.099(5) Uani 1 1 d .
H12A H 0.8251 0.2841 0.2856 0.149 Uiso 1 1 calc R
H12B H 0.7584 0.3425 0.2420 0.149 Uiso 1 1 calc R
H12C H 0.7452 0.2374 0.2487 0.149 Uiso 1 1 calc R
C13 C 0.5593(5) 0.2429(5) 0.6560(4) 0.0404(19) Uani 1 1 d .
C14 C 0.9509(5) 0.0209(5) 0.3487(4) 0.0350(17) Uani 1 1 d .
K1 K 0.56608(11) 0.37334(11) 0.50666(9) 0.0383(4) Uani 1 1 d .
N1 N 0.5944(4) 0.2276(4) 0.6038(3) 0.0363(15) Uani 1 1 d .
N2 N 0.9214(4) 0.0262(4) 0.4033(3) 0.0374(15) Uani 1 1 d .
O1 O 0.7875(4) 0.2483(4) 0.5747(3) 0.0408(13) Uani 1 1 d .
O2 O 0.8960(3) 0.1792(4) 0.5163(3) 0.0392(13) Uani 1 1 d .
O3 O 0.7211(3) 0.0045(4) 0.4286(3) 0.0408(13) Uani 1 1 d .
O4 O 0.6123(3) 0.0721(4) 0.4889(3) 0.0413(13) Uani 1 1 d .
O5 O 0.7181(3) 0.0716(4) 0.6138(2) 0.0382(13) Uani 1 1 d .
O6 O 0.8261(3) 0.0032(3) 0.5540(3) 0.0373(12) Uani 1 1 d .
O7 O 0.7876(3) 0.1816(4) 0.3903(3) 0.0396(13) Uani 1 1 d .
O8 O 0.6784(4) 0.2489(4) 0.4508(3) 0.0389(13) Uani 1 1 d .
Rh1 Rh 0.69557(4) 0.16229(4) 0.53462(3) 0.02726(14) Uani 1 1 d .
Rh2 Rh 0.81104(4) 0.09031(4) 0.46984(3) 0.02708(14) Uani 1 1 d .

loop_
_atom_site_aniso_label
_atom_site_aniso_U_11
_atom_site_aniso_U_22
_atom_site_aniso_U_33
_atom_site_aniso_U_23
_atom_site_aniso_U_13
_atom_site_aniso_U_12
Au2 0.0357(2) 0.0525(3) 0.0248(2) 0.000 0.01132(18) 0.000
Au1 0.0485(3) 0.0397(2) 0.0356(2) 0.000 0.0224(2) 0.000
C1 0.044(5) 0.042(5) 0.036(4) -0.004(4) 0.001(4) -0.007(4)
C2 0.048(6) 0.071(7) 0.061(6) -0.023(5) -0.003(5) -0.015(5)
C3 0.126(13) 0.160(15) 0.114(13) 0.000(11) -0.069(11) -0.040(11)
C4 0.029(4) 0.041(4) 0.028(4) 0.000(3) 0.000(3) -0.004(3)
C5 0.052(5) 0.043(5) 0.039(4) 0.010(4) -0.002(4) 0.006(4)
C6 0.157(12) 0.065(7) 0.037(5) 0.019(5) 0.027(7) 0.028(8)
C7 0.039(5) 0.045(5) 0.039(4) 0.002(4) 0.003(4) -0.006(4)
C8 0.049(5) 0.065(6) 0.061(6) -0.020(5) 0.011(5) -0.016(5)
C9 0.140(13) 0.082(9) 0.092(10) -0.005(7) -0.044(10) -0.024(8)
C10 0.043(5) 0.034(4) 0.028(4) 0.001(3) 0.006(4) -0.003(4)
C11 0.066(6) 0.062(6) 0.034(5) 0.010(4) 0.004(4) 0.013(5)
C12 0.173(14) 0.074(8) 0.051(6) 0.010(6) 0.018(8) 0.030(9)
C13 0.041(5) 0.035(4) 0.046(5) 0.009(4) 0.016(4) 0.009(4)
C14 0.033(4) 0.039(5) 0.033(4) -0.002(3) 0.005(3) 0.004(3)
K1 0.0352(9) 0.0360(9) 0.0436(9) -0.0005(7) -0.0049(8) -0.0005(8)
N1 0.034(4) 0.038(4) 0.038(4) 0.001(3) 0.016(3) 0.006(3)
N2 0.044(4) 0.041(4) 0.027(3) -0.003(3) 0.014(3) 0.002(3)
O1 0.036(3) 0.043(3) 0.044(3) -0.018(3) 0.009(3) -0.002(2)
O2 0.027(3) 0.047(3) 0.043(3) -0.015(3) 0.006(2) -0.002(2)
O3 0.037(3) 0.046(3) 0.040(3) -0.016(2) 0.008(3) -0.003(3)
O4 0.033(3) 0.047(3) 0.043(3) -0.011(3) 0.010(2) -0.002(3)
O5 0.046(3) 0.044(3) 0.025(3) 0.007(2) 0.009(2) 0.016(3)
O6 0.042(3) 0.037(3) 0.033(3) 0.006(2) 0.012(2) 0.013(2)
O7 0.044(3) 0.044(3) 0.031(3) 0.002(2) 0.011(2) 0.013(3)
O8 0.041(3) 0.042(3) 0.034(3) 0.004(2) 0.007(3) 0.010(2)
Rh1 0.0267(3) 0.0314(3) 0.0236(3) -0.0008(2) 0.0077(2) 0.0052(2)
Rh2 0.0255(3) 0.0319(3) 0.0239(3) -0.0025(2) 0.0077(2) 0.0034(2)

loop_
_atom_type_symbol
_atom_type_description
_atom_type_scat_dispersion_real
_atom_type_scat_dispersion_imag
_atom_type_scat_source
C C 0.0033 0.0016 'International Tables Vol C Tables 4.2.6.8 and 6.1.1.4'
H H 0.0000 0.0000 'International Tables Vol C Tables 4.2.6.8 and 6.1.1.4'
N N 0.0061 0.0033 'International Tables Vol C Tables 4.2.6.8 and 6.1.1.4'
O O 0.0106 0.0060 'International Tables Vol C Tables 4.2.6.8 and 6.1.1.4'
K K 0.2009 0.2494 'International Tables Vol C Tables 4.2.6.8 and 6.1.1.4'
Rh Rh -1.1178 0.9187 'International Tables Vol C Tables 4.2.6.8 and 6.1.1.4'
Au Au -2.0133 8.8022 'International Tables Vol C Tables 4.2.6.8 and 6.1.1.4'

loop_
_geom_angle_atom_site_label_1
_geom_angle_atom_site_label_2
_geom_angle_atom_site_label_3
_geom_angle
_geom_angle_site_symmetry_1
_geom_angle_site_symmetry_3
C14 Au2 C14 179.9(4) . 3_755
C14 Au2 Au1 90.0(2) . 2_654
C14 Au2 Au1 90.0(2) 3_755 2_654
C13 Au1 C13 171.0(4) 3_656 .
C13 Au1 Au2 94.5(2) 3_656 2_655
C13 Au1 Au2 94.5(2) . 2_655
O1 C1 O2 125.8(7) . .
O1 C1 C2 116.6(7) . .
O2 C1 C2 117.6(8) . .
C3 C2 C1 111.1(10) . .
C3 C2 H2A 109.4 . .
C1 C2 H2A 109.4 . .
C3 C2 H2B 109.4 . .
C1 C2 H2B 109.4 . .
H2A C2 H2B 108.0 . .
C2 C3 H3A 109.5 . .
C2 C3 H3B 109.5 . .
H3A C3 H3B 109.5 . .
C2 C3 H3C 109.5 . .
H3A C3 H3C 109.5 . .
H3B C3 H3C 109.5 . .
O5 C4 O6 124.4(7) . .
O5 C4 C5 119.1(7) . .
O6 C4 C5 116.5(7) . .
C4 C5 C6 114.9(7) . .
C4 C5 H5A 108.5 . .
C6 C5 H5A 108.5 . .
C4 C5 H5B 108.5 . .
C6 C5 H5B 108.5 . .
H5A C5 H5B 107.5 . .
C5 C6 H6A 109.5 . .
C5 C6 H6B 109.5 . .
H6A C6 H6B 109.5 . .
C5 C6 H6C 109.5 . .
H6A C6 H6C 109.5 . .
H6B C6 H6C 109.5 . .
O3 C7 O4 126.4(7) . .
O3 C7 C8 117.0(7) . .
O4 C7 C8 116.6(7) . .
C9 C8 C7 112.6(9) . .
C9 C8 H8A 109.1 . .
C7 C8 H8A 109.1 . .
C9 C8 H8B 109.1 . .
C7 C8 H8B 109.1 . .
H8A C8 H8B 107.8 . .
C8 C9 H9A 109.5 . .
C8 C9 H9B 109.5 . .
H9A C9 H9B 109.5 . .
C8 C9 H9C 109.5 . .
H9A C9 H9C 109.5 . .
H9B C9 H9C 109.5 . .
O7 C10 O8 125.9(7) . .
O7 C10 C11 118.2(7) . .
O8 C10 C11 115.9(7) . .
C12 C11 C10 116.7(8) . .
C12 C11 H11A 108.1 . .
C10 C11 H11A 108.1 . .
C12 C11 H11B 108.1 . .
C10 C11 H11B 108.1 . .
H11A C11 H11B 107.3 . .
C11 C12 H12A 109.5 . .
C11 C12 H12B 109.5 . .
H12A C12 H12B 109.5 . .
C11 C12 H12C 109.5 . .
H12A C12 H12C 109.5 . .
H12B C12 H12C 109.5 . .
N1 C13 Au1 173.0(7) . .
N1 C13 K1 52.2(5) . .
Au1 C13 K1 134.5(3) . .
N2 C14 Au2 175.7(7) . .
O6 K1 O8 102.73(18) 8_765 .
O6 K1 O2 146.75(17) 8_765 4_456
O8 K1 O2 110.33(17) . 4_456
O6 K1 N1 103.39(18) 8_765 .
O8 K1 N1 69.12(16) . .
O2 K1 N1 91.85(18) 4_456 .
O6 K1 N2 68.70(16) 8_765 8_765
O8 K1 N2 102.55(17) . 8_765
O2 K1 N2 99.88(18) 4_456 8_765
N1 K1 N2 167.55(19) . 8_765
O6 K1 N2 85.38(17) 8_765 4_456
O8 K1 N2 164.85(17) . 4_456
O2 K1 N2 63.35(15) 4_456 4_456
N1 K1 N2 96.71(17) . 4_456
N2 K1 N2 92.29(17) 8_765 4_456
O6 K1 C13 98.51(19) 8_765 .
O8 K1 C13 87.51(17) . .
O2 K1 C13 86.66(19) 4_456 .
N1 K1 C13 18.45(17) . .
N2 K1 C13 165.05(19) 8_765 .
N2 K1 C13 78.56(17) 4_456 .
O6 K1 Rh1 102.80(12) 8_765 .
O8 K1 Rh1 32.49(11) . .
O2 K1 Rh1 106.91(12) 4_456 .
N1 K1 Rh1 36.87(12) . .
N2 K1 Rh1 133.52(14) 8_765 .
N2 K1 Rh1 133.58(12) 4_456 .
C13 K1 Rh1 55.13(13) . .
O6 K1 Rh2 31.65(11) 8_765 8_765
O8 K1 Rh2 100.69(12) . 8_765
O2 K1 Rh2 132.96(13) 4_456 8_765
N1 K1 Rh2 132.82(14) . 8_765
N2 K1 Rh2 37.62(12) 8_765 8_765
N2 K1 Rh2 92.91(12) 4_456 8_765
C13 K1 Rh2 130.15(16) . 8_765
Rh1 K1 Rh2 117.91(5) . 8_765
O6 K1 Rh2 118.24(13) 8_765 4_456
O8 K1 Rh2 139.03(13) . 4_456
O2 K1 Rh2 28.76(11) 4_456 4_456
N1 K1 Rh2 100.37(13) . 4_456
N2 K1 Rh2 91.95(13) 8_765 4_456
N2 K1 Rh2 35.49(11) 4_456 4_456
C13 K1 Rh2 87.40(14) . 4_456
Rh1 K1 Rh2 128.38(5) . 4_456
Rh2 K1 Rh2 113.38(4) 8_765 4_456
O6 K1 K1 71.68(12) 8_765 5_666
O8 K1 K1 150.28(13) . 5_666
O2 K1 K1 77.73(12) 4_456 5_666
N1 K1 K1 140.44(14) . 5_666
N2 K1 K1 47.85(13) 8_765 5_666
N2 K1 K1 44.44(12) 4_456 5_666
C13 K1 K1 121.99(15) . 5_666
Rh1 K1 K1 173.78(7) . 5_666
Rh2 K1 K1 58.85(4) 8_765 5_666
Rh2 K1 K1 54.53(4) 4_456 5_666
C13 N1 Rh1 155.4(6) . .
C13 N1 K1 109.3(5) . .
Rh1 N1 K1 93.3(2) . .
C14 N2 Rh2 145.0(6) . .
C14 N2 K1 121.1(6) . 8_755
Rh2 N2 K1 90.22(19) . 8_755
C14 N2 K1 103.9(6) . 4_556
Rh2 N2 K1 91.81(19) . 4_556
K1 N2 K1 87.71(17) 8_755 4_556
C1 O1 Rh1 120.1(5) . .
C1 O2 Rh2 118.6(5) . .
C1 O2 K1 129.7(5) . 4_556
Rh2 O2 K1 110.8(2) . 4_556
C7 O3 Rh2 118.7(5) . .
C7 O4 Rh1 119.0(5) . .
C4 O5 Rh1 121.1(5) . .
C4 O6 Rh2 118.8(5) . .
C4 O6 K1 134.6(5) . 8_755
Rh2 O6 K1 105.1(2) . 8_755
C10 O7 Rh2 120.1(5) . .
C10 O8 Rh1 117.9(5) . .
C10 O8 K1 139.1(5) . .
Rh1 O8 K1 101.8(2) . .
O5 Rh1 O4 89.2(2) . .
O5 Rh1 O1 91.2(2) . .
O4 Rh1 O1 174.9(2) . .
O5 Rh1 O8 176.3(2) . .
O4 Rh1 O8 90.1(2) . .
O1 Rh1 O8 89.2(2) . .
O5 Rh1 N1 88.6(2) . .
O4 Rh1 N1 95.3(2) . .
O1 Rh1 N1 89.8(2) . .
O8 Rh1 N1 95.2(2) . .
O5 Rh1 Rh2 87.48(14) . .
O4 Rh1 Rh2 87.61(15) . .
O1 Rh1 Rh2 87.35(14) . .
O8 Rh1 Rh2 88.84(14) . .
N1 Rh1 Rh2 175.04(17) . .
O5 Rh1 K1 138.02(14) . .
O4 Rh1 K1 98.79(16) . .
O1 Rh1 K1 84.29(16) . .
O8 Rh1 K1 45.70(14) . .
N1 Rh1 K1 49.84(16) . .
Rh2 Rh1 K1 133.70(4) . .
O3 Rh2 O2 176.3(2) . .
O3 Rh2 O6 88.9(2) . .
O2 Rh2 O6 90.0(2) . .
O3 Rh2 O7 90.6(2) . .
O2 Rh2 O7 90.2(2) . .
O6 Rh2 O7 175.32(19) . .
O3 Rh2 N2 92.0(2) . .
O2 Rh2 N2 91.6(2) . .
O6 Rh2 N2 94.6(2) . .
O7 Rh2 N2 90.1(2) . .
O3 Rh2 Rh1 88.25(15) . .
O2 Rh2 Rh1 88.21(14) . .
O6 Rh2 Rh1 88.16(14) . .
O7 Rh2 Rh1 87.17(14) . .
N2 Rh2 Rh1 177.27(16) . .
O3 Rh2 K1 83.11(16) . 8_755
O2 Rh2 K1 98.48(16) . 8_755
O6 Rh2 K1 43.28(14) . 8_755
O7 Rh2 K1 141.24(14) . 8_755
N2 Rh2 K1 52.16(16) . 8_755
Rh1 Rh2 K1 130.55(3) . 8_755
O3 Rh2 K1 142.83(15) . 4_556
O2 Rh2 K1 40.41(14) . 4_556
O6 Rh2 K1 83.57(15) . 4_556
O7 Rh2 K1 99.54(15) . 4_556
N2 Rh2 K1 52.70(17) . 4_556
Rh1 Rh2 K1 127.61(3) . 4_556
K1 Rh2 K1 66.62(4) 8_755 4_556

loop_
_geom_bond_atom_site_label_1
_geom_bond_atom_site_label_2
_geom_bond_distance
_geom_bond_site_symmetry_2
Au2 C14 2.003(7) .
Au2 C14 2.003(7) 3_755
Au2 Au1 3.3281(6) 2_654
Au1 C13 1.993(8) 3_656
Au1 C13 1.993(8) .
Au1 Au2 3.3281(6) 2_655
C1 O1 1.248(9) .
C1 O2 1.266(9) .
C1 C2 1.505(11) .
C2 C3 1.428(17) .
C2 H2A 0.9700 .
C2 H2B 0.9700 .
C3 H3A 0.9600 .
C3 H3B 0.9600 .
C3 H3C 0.9600 .
C4 O5 1.255(9) .
C4 O6 1.278(9) .
C4 C5 1.497(10) .
C5 C6 1.490(12) .
C5 H5A 0.9700 .
C5 H5B 0.9700 .
C6 H6A 0.9600 .
C6 H6B 0.9600 .
C6 H6C 0.9600 .
C7 O3 1.260(9) .
C7 O4 1.259(9) .
C7 C8 1.514(12) .
C8 C9 1.450(15) .
C8 H8A 0.9700 .
C8 H8B 0.9700 .
C9 H9A 0.9600 .
C9 H9B 0.9600 .
C9 H9C 0.9600 .
C10 O7 1.257(9) .
C10 O8 1.272(9) .
C10 C11 1.501(11) .
C11 C12 1.458(14) .
C11 H11A 0.9700 .
C11 H11B 0.9700 .
C12 H12A 0.9600 .
C12 H12B 0.9600 .
C12 H12C 0.9600 .
C13 N1 1.142(9) .
C13 K1 3.405(8) .
C14 N2 1.125(9) .
K1 O6 2.680(5) 8_765
K1 O8 2.725(5) .
K1 O2 2.751(5) 4_456
K1 N1 2.853(6) .
K1 N2 2.981(6) 8_765
K1 N2 3.157(7) 4_456
K1 Rh1 3.7267(18) .
K1 Rh2 3.7749(18) 8_765
K1 Rh2 3.9666(18) 4_456
K1 K1 4.255(3) 5_666
N1 Rh1 2.240(6) .
N2 Rh2 2.304(6) .
N2 K1 2.981(6) 8_755
N2 K1 3.157(7) 4_556
O1 Rh1 2.039(5) .
O2 Rh2 2.042(5) .
O2 K1 2.751(5) 4_556
O3 Rh2 2.025(5) .
O4 Rh1 2.032(5) .
O5 Rh1 2.031(5) .
O6 Rh2 2.051(5) .
O6 K1 2.680(5) 8_755
O7 Rh2 2.043(5) .
O8 Rh1 2.045(5) .
Rh1 Rh2 2.3949(7) .
Rh2 K1 3.7749(18) 8_755
Rh2 K1 3.9665(18) 4_556

loop_
_geom_torsion_atom_site_label_1
_geom_torsion_atom_site_label_2
_geom_torsion_atom_site_label_3
_geom_torsion_atom_site_label_4
_geom_torsion
_geom_torsion_site_symmetry_1
_geom_torsion_site_symmetry_4
O1 C1 C2 C3 86.1(13) . .
O2 C1 C2 C3 -90.9(12) . .
O5 C4 C5 C6 -6.9(12) . .
O6 C4 C5 C6 172.8(9) . .
O3 C7 C8 C9 -90.0(12) . .
O4 C7 C8 C9 89.7(11) . .
O7 C10 C11 C12 4.1(14) . .
O8 C10 C11 C12 -175.7(10) . .
C13 Au1 C13 N1 -11(6) 3_656 .
Au2 Au1 C13 N1 169(6) 2_655 .
C13 Au1 C13 K1 150.6(5) 3_656 .
Au2 Au1 C13 K1 -29.4(5) 2_655 .
C14 Au2 C14 N2 23(100) 3_755 .
Au1 Au2 C14 N2 23(10) 2_654 .
N1 C13 K1 O6 -106.9(6) . 8_765
Au1 C13 K1 O6 75.8(5) . 8_765
N1 C13 K1 O8 -4.4(6) . .
Au1 C13 K1 O8 178.3(5) . .
N1 C13 K1 O2 106.1(6) . 4_456
Au1 C13 K1 O2 -71.2(5) . 4_456
Au1 C13 K1 N1 -177.3(11) . .
N1 C13 K1 N2 -137.3(8) . 8_765
Au1 C13 K1 N2 45.4(11) . 8_765
N1 C13 K1 N2 169.6(7) . 4_456
Au1 C13 K1 N2 -7.7(5) . 4_456
N1 C13 K1 Rh1 -7.2(6) . .
Au1 C13 K1 Rh1 175.5(6) . .
N1 C13 K1 Rh2 -106.3(6) . 8_765
Au1 C13 K1 Rh2 76.4(5) . 8_765
N1 C13 K1 Rh2 134.9(6) . 4_456
Au1 C13 K1 Rh2 -42.4(5) . 4_456
N1 C13 K1 K1 179.4(6) . 5_666
Au1 C13 K1 K1 2.1(6) . 5_666
Au1 C13 N1 Rh1 -40(8) . .
K1 C13 N1 Rh1 155.7(18) . .
Au1 C13 N1 K1 164(6) . .
O6 K1 N1 C13 76.5(6) 8_765 .
O8 K1 N1 C13 175.3(7) . .
O2 K1 N1 C13 -73.7(6) 4_456 .
N2 K1 N1 C13 125.7(9) 8_765 .
N2 K1 N1 C13 -10.3(7) 4_456 .
Rh1 K1 N1 C13 170.1(8) . .
Rh2 K1 N1 C13 90.0(6) 8_765 .
Rh2 K1 N1 C13 -46.0(6) 4_456 .
K1 K1 N1 C13 -0.8(8) 5_666 .
O6 K1 N1 Rh1 -93.6(2) 8_765 .
O8 K1 N1 Rh1 5.15(18) . .
O2 K1 N1 Rh1 116.2(2) 4_456 .
N2 K1 N1 Rh1 -44.4(10) 8_765 .
N2 K1 N1 Rh1 179.6(2) 4_456 .
C13 K1 N1 Rh1 -170.1(8) . .
Rh2 K1 N1 Rh1 -80.1(2) 8_765 .
Rh2 K1 N1 Rh1 143.89(16) 4_456 .
K1 K1 N1 Rh1 -170.92(11) 5_666 .
Au2 C14 N2 Rh2 28(11) . .
Au2 C14 N2 K1 179(100) . 8_755
Au2 C14 N2 K1 -86(10) . 4_556
O2 C1 O1 Rh1 -0.4(12) . .
C2 C1 O1 Rh1 -177.1(6) . .
O1 C1 O2 Rh2 2.0(11) . .
C2 C1 O2 Rh2 178.7(6) . .
O1 C1 O2 K1 -166.2(6) . 4_556
C2 C1 O2 K1 10.4(11) . 4_556
O4 C7 O3 Rh2 1.0(11) . .
C8 C7 O3 Rh2 -179.4(6) . .
O3 C7 O4 Rh1 -1.3(11) . .
C8 C7 O4 Rh1 179.1(6) . .
O6 C4 O5 Rh1 3.5(10) . .
C5 C4 O5 Rh1 -176.8(5) . .
O5 C4 O6 Rh2 -3.3(10) . .
C5 C4 O6 Rh2 177.0(5) . .
O5 C4 O6 K1 -166.9(5) . 8_755
C5 C4 O6 K1 13.4(11) . 8_755
O8 C10 O7 Rh2 0.4(11) . .
C11 C10 O7 Rh2 -179.4(6) . .
O7 C10 O8 Rh1 0.0(11) . .
C11 C10 O8 Rh1 179.9(6) . .
O7 C10 O8 K1 164.7(5) . .
C11 C10 O8 K1 -15.4(12) . .
O6 K1 O8 C10 -72.3(8) 8_765 .
O2 K1 O8 C10 104.0(8) 4_456 .
N1 K1 O8 C10 -171.9(8) . .
N2 K1 O8 C10 -1.6(8) 8_765 .
N2 K1 O8 C10 166.5(7) 4_456 .
C13 K1 O8 C10 -170.4(8) . .
Rh1 K1 O8 C10 -166.2(9) . .
Rh2 K1 O8 C10 -40.0(8) 8_765 .
Rh2 K1 O8 C10 106.4(8) 4_456 .
K1 K1 O8 C10 3.0(9) 5_666 .
O6 K1 O8 Rh1 93.9(2) 8_765 .
O2 K1 O8 Rh1 -89.8(2) 4_456 .
N1 K1 O8 Rh1 -5.8(2) . .
N2 K1 O8 Rh1 164.6(2) 8_765 .
N2 K1 O8 Rh1 -27.3(8) 4_456 .
C13 K1 O8 Rh1 -4.3(2) . .
Rh2 K1 O8 Rh1 126.19(18) 8_765 .
Rh2 K1 O8 Rh1 -87.4(2) 4_456 .
K1 K1 O8 Rh1 169.19(15) 5_666 .
C4 O5 Rh1 O4 85.8(6) . .
C4 O5 Rh1 O1 -89.1(6) . .
C4 O5 Rh1 O8 7(4) . .
C4 O5 Rh1 N1 -178.8(6) . .
C4 O5 Rh1 Rh2 -1.8(6) . .
C4 O5 Rh1 K1 -171.8(5) . .
C7 O4 Rh1 O5 -86.7(6) . .
C7 O4 Rh1 O1 8(3) . .
C7 O4 Rh1 O8 89.6(6) . .
C7 O4 Rh1 N1 -175.2(6) . .
C7 O4 Rh1 Rh2 0.8(6) . .
C7 O4 Rh1 K1 134.7(6) . .
C1 O1 Rh1 O5 86.3(6) . .
C1 O1 Rh1 O4 -8(3) . .
C1 O1 Rh1 O8 -90.0(6) . .
C1 O1 Rh1 N1 174.9(6) . .
C1 O1 Rh1 Rh2 -1.1(6) . .
C1 O1 Rh1 K1 -135.5(6) . .
C10 O8 Rh1 O5 -9(4) . .
K1 O8 Rh1 O5 -179(77) . .
C10 O8 Rh1 O4 -88.0(6) . .
K1 O8 Rh1 O4 102.2(2) . .
C10 O8 Rh1 O1 87.0(6) . .
K1 O8 Rh1 O1 -82.8(2) . .
C10 O8 Rh1 N1 176.7(6) . .
K1 O8 Rh1 N1 6.9(2) . .
C10 O8 Rh1 Rh2 -0.4(5) . .
K1 O8 Rh1 Rh2 -170.16(16) . .
C10 O8 Rh1 K1 169.8(7) . .
C13 N1 Rh1 O5 16.8(16) . .
K1 N1 Rh1 O5 173.9(2) . .
C13 N1 Rh1 O4 105.9(16) . .
K1 N1 Rh1 O4 -97.0(2) . .
C13 N1 Rh1 O1 -74.3(16) . .
K1 N1 Rh1 O1 82.7(2) . .
C13 N1 Rh1 O8 -163.5(16) . .
K1 N1 Rh1 O8 -6.4(2) . .
C13 N1 Rh1 Rh2 -20(3) . .
K1 N1 Rh1 Rh2 137.0(18) . .
C13 N1 Rh1 K1 -157.1(17) . .
O6 K1 Rh1 O5 86.2(3) 8_765 .
O8 K1 Rh1 O5 179.9(3) . .
O2 K1 Rh1 O5 -78.7(3) 4_456 .
N1 K1 Rh1 O5 -9.1(3) . .
N2 K1 Rh1 O5 158.9(3) 8_765 .
N2 K1 Rh1 O5 -9.7(3) 4_456 .
C13 K1 Rh1 O5 -5.3(3) . .
Rh2 K1 Rh1 O5 116.0(2) 8_765 .
Rh2 K1 Rh1 O5 -56.8(2) 4_456 .
K1 K1 Rh1 O5 59.0(7) 5_666 .
O6 K1 Rh1 O4 -175.11(19) 8_765 .
O8 K1 Rh1 O4 -81.5(3) . .
O2 K1 Rh1 O4 20.0(2) 4_456 .
N1 K1 Rh1 O4 89.6(3) . .
N2 K1 Rh1 O4 -102.4(2) 8_765 .
N2 K1 Rh1 O4 89.0(2) 4_456 .
C13 K1 Rh1 O4 93.4(2) . .
Rh2 K1 Rh1 O4 -145.28(15) 8_765 .
Rh2 K1 Rh1 O4 41.87(16) 4_456 .
K1 K1 Rh1 O4 157.6(7) 5_666 .
O6 K1 Rh1 O1 0.8(2) 8_765 .
O8 K1 Rh1 O1 94.5(3) . .
O2 K1 Rh1 O1 -164.1(2) 4_456 .
N1 K1 Rh1 O1 -94.5(3) . .
N2 K1 Rh1 O1 73.5(2) 8_765 .
N2 K1 Rh1 O1 -95.1(2) 4_456 .
C13 K1 Rh1 O1 -90.7(2) . .
Rh2 K1 Rh1 O1 30.64(16) 8_765 .
Rh2 K1 Rh1 O1 -142.21(16) 4_456 .
K1 K1 Rh1 O1 -26.4(7) 5_666 .
O6 K1 Rh1 O8 -93.7(3) 8_765 .
O2 K1 Rh1 O8 101.4(3) 4_456 .
N1 K1 Rh1 O8 171.0(3) . .
N2 K1 Rh1 O8 -21.0(3) 8_765 .
N2 K1 Rh1 O8 170.5(3) 4_456 .
C13 K1 Rh1 O8 174.8(3) . .
Rh2 K1 Rh1 O8 -63.8(2) 8_765 .
Rh2 K1 Rh1 O8 123.3(2) 4_456 .
K1 K1 Rh1 O8 -120.9(7) 5_666 .
O6 K1 Rh1 N1 95.3(3) 8_765 .
O8 K1 Rh1 N1 -171.0(3) . .
O2 K1 Rh1 N1 -69.6(3) 4_456 .
N2 K1 Rh1 N1 168.0(3) 8_765 .
N2 K1 Rh1 N1 -0.5(3) 4_456 .
C13 K1 Rh1 N1 3.8(3) . .
Rh2 K1 Rh1 N1 125.2(2) 8_765 .
Rh2 K1 Rh1 N1 -47.7(2) 4_456 .
K1 K1 Rh1 N1 68.1(7) 5_666 .
O6 K1 Rh1 Rh2 -79.99(13) 8_765 .
O8 K1 Rh1 Rh2 13.7(2) . .
O2 K1 Rh1 Rh2 115.11(13) 4_456 .
N1 K1 Rh1 Rh2 -175.3(2) . .
N2 K1 Rh1 Rh2 -7.32(19) 8_765 .
N2 K1 Rh1 Rh2 -175.86(16) 4_456 .
C13 K1 Rh1 Rh2 -171.52(18) . .
Rh2 K1 Rh1 Rh2 -50.16(7) 8_765 .
Rh2 K1 Rh1 Rh2 136.99(5) 4_456 .
K1 K1 Rh1 Rh2 -107.2(7) 5_666 .
C7 O3 Rh2 O2 15(4) . .
C7 O3 Rh2 O6 87.9(6) . .
C7 O3 Rh2 O7 -87.4(6) . .
C7 O3 Rh2 N2 -177.5(6) . .
C7 O3 Rh2 Rh1 -0.3(6) . .
C7 O3 Rh2 K1 130.9(6) . 8_755
C7 O3 Rh2 K1 165.8(5) . 4_556
C1 O2 Rh2 O3 -18(4) . .
K1 O2 Rh2 O3 153(4) 4_556 .
C1 O2 Rh2 O6 -90.3(6) . .
K1 O2 Rh2 O6 80.0(2) 4_556 .
C1 O2 Rh2 O7 85.0(6) . .
K1 O2 Rh2 O7 -104.6(2) 4_556 .
C1 O2 Rh2 N2 175.1(6) . .
K1 O2 Rh2 N2 -14.5(3) 4_556 .
C1 O2 Rh2 Rh1 -2.2(6) . .
K1 O2 Rh2 Rh1 168.21(19) 4_556 .
C1 O2 Rh2 K1 -132.9(6) . 8_755
K1 O2 Rh2 K1 37.4(2) 4_556 8_755
C1 O2 Rh2 K1 -170.4(7) . 4_556
C4 O6 Rh2 O3 -86.9(6) . .
K1 O6 Rh2 O3 81.1(2) 8_755 .
C4 O6 Rh2 O2 89.6(6) . .
K1 O6 Rh2 O2 -102.4(2) 8_755 .
C4 O6 Rh2 O7 -2(3) . .
K1 O6 Rh2 O7 166(3) 8_755 .
C4 O6 Rh2 N2 -178.8(5) . .
K1 O6 Rh2 N2 -10.8(2) 8_755 .
C4 O6 Rh2 Rh1 1.4(5) . .
K1 O6 Rh2 Rh1 169.38(18) 8_755 .
C4 O6 Rh2 K1 -168.0(7) . 8_755
C4 O6 Rh2 K1 129.6(5) . 4_556
K1 O6 Rh2 K1 -62.44(17) 8_755 4_556
C10 O7 Rh2 O3 87.7(6) . .
C10 O7 Rh2 O2 -88.7(6) . .
C10 O7 Rh2 O6 3(3) . .
C10 O7 Rh2 N2 179.7(6) . .
C10 O7 Rh2 Rh1 -0.5(6) . .
C10 O7 Rh2 K1 167.4(5) . 8_755
C10 O7 Rh2 K1 -128.2(6) . 4_556
C14 N2 Rh2 O3 75.0(11) . .
K1 N2 Rh2 O3 -79.7(2) 8_755 .
K1 N2 Rh2 O3 -167.4(2) 4_556 .
C14 N2 Rh2 O2 -105.8(11) . .
K1 N2 Rh2 O2 99.5(2) 8_755 .
K1 N2 Rh2 O2 11.8(2) 4_556 .
C14 N2 Rh2 O6 164.1(11) . .
K1 N2 Rh2 O6 9.4(2) 8_755 .
K1 N2 Rh2 O6 -78.3(2) 4_556 .
C14 N2 Rh2 O7 -15.6(11) . .
K1 N2 Rh2 O7 -170.3(2) 8_755 .
K1 N2 Rh2 O7 101.9(2) 4_556 .
C14 N2 Rh2 Rh1 -20(4) . .
K1 N2 Rh2 Rh1 -175(3) 8_755 .
K1 N2 Rh2 Rh1 98(4) 4_556 .
C14 N2 Rh2 K1 154.7(12) . 8_755
K1 N2 Rh2 K1 -87.72(18) 4_556 8_755
C14 N2 Rh2 K1 -117.6(11) . 4_556
K1 N2 Rh2 K1 87.72(18) 8_755 4_556
O5 Rh1 Rh2 O3 89.1(2) . .
O4 Rh1 Rh2 O3 -0.2(2) . .
O1 Rh1 Rh2 O3 -179.6(2) . .
O8 Rh1 Rh2 O3 -90.4(2) . .
N1 Rh1 Rh2 O3 126.0(19) . .
K1 Rh1 Rh2 O3 -100.09(17) . .
O5 Rh1 Rh2 O2 -89.9(2) . .
O4 Rh1 Rh2 O2 -179.2(2) . .
O1 Rh1 Rh2 O2 1.4(2) . .
O8 Rh1 Rh2 O2 90.6(2) . .
N1 Rh1 Rh2 O2 -53.0(19) . .
K1 Rh1 Rh2 O2 80.88(17) . .
O5 Rh1 Rh2 O6 0.1(2) . .
O4 Rh1 Rh2 O6 -89.2(2) . .
O1 Rh1 Rh2 O6 91.4(2) . .
O8 Rh1 Rh2 O6 -179.3(2) . .
N1 Rh1 Rh2 O6 37.1(19) . .
K1 Rh1 Rh2 O6 170.94(17) . .
O5 Rh1 Rh2 O7 179.8(2) . .
O4 Rh1 Rh2 O7 90.5(2) . .
O1 Rh1 Rh2 O7 -88.9(2) . .
O8 Rh1 Rh2 O7 0.4(2) . .
N1 Rh1 Rh2 O7 -143.2(19) . .
K1 Rh1 Rh2 O7 -9.36(16) . .
O5 Rh1 Rh2 N2 -176(4) . .
O4 Rh1 Rh2 N2 95(4) . .
O1 Rh1 Rh2 N2 -85(4) . .
O8 Rh1 Rh2 N2 5(4) . .
N1 Rh1 Rh2 N2 -139(4) . .
K1 Rh1 Rh2 N2 -5(4) . .
O5 Rh1 Rh2 K1 9.70(16) . 8_755
O4 Rh1 Rh2 K1 -79.61(16) . 8_755
O1 Rh1 Rh2 K1 101.00(17) . 8_755
O8 Rh1 Rh2 K1 -169.75(16) . 8_755
N1 Rh1 Rh2 K1 46.6(19) . 8_755
K1 Rh1 Rh2 K1 -179.49(5) . 8_755
O5 Rh1 Rh2 K1 -80.30(16) . 4_556
O4 Rh1 Rh2 K1 -169.61(16) . 4_556
O1 Rh1 Rh2 K1 10.99(17) . 4_556
O8 Rh1 Rh2 K1 100.25(16) . 4_556
N1 Rh1 Rh2 K1 -43.4(19) . 4_556
K1 Rh1 Rh2 K1 90.51(6) . 4_556
